data_8105588
loop_
_publ_author_name
'Li, Da'
'Zhang, Hua'
'Zhang, Qing'
'Zhou, Yan'
'Zhou, Sheng'

_publ_section_title
;
 The crystal structure of
 6-amino-2-methyl-8-(4-(methylthio)phenyl)-2,3,8,8a-tetrahydroisoquinoline-5,7,7(1H)-tricarbonitrile
 -- ethanol (1/1), C20H19N5S
;
_journal_issue 2
_journal_name_full 'Zeitschrift f\"ur Kristallographie - New Crystal Structures'
_journal_page_first 197
_journal_page_last 198
_journal_paper_doi 10.1515/ncrs-2018-0167
_journal_volume 234
_journal_year 2019
_chemical_formula_moiety 'C20 H19 N5 S, C2 H6 O'
_chemical_formula_sum 'C22 H25 N5 O S'
_chemical_formula_weight 407.53
_space_group_crystal_system monoclinic
_space_group_IT_number 14
_space_group_name_Hall '-P 2ybc'
_space_group_name_H-M_alt 'P 1 21/c 1'
_atom_sites_solution_hydrogens mixed
_cell_angle_alpha 90
_cell_angle_beta 95.948(2)
_cell_angle_gamma 90
_cell_formula_units_Z 4
_cell_length_a 12.1257(14)
_cell_length_b 11.0862(14)
_cell_length_c 16.0280(19)
_cell_measurement_reflns_used 3831
_cell_measurement_temperature 296(2)
_cell_measurement_theta_max 26.77
_cell_measurement_theta_min 2.24
_cell_volume 2143.0(4)
_computing_cell_refinement 'SAINT v7.60A (Bruker, 2009)'
_computing_data_collection 'Bruker APEX2( Bruker Apex-II, 2009)'
_computing_data_reduction 'SAINT v7.60A (Bruker, 2009)'
_computing_molecular_graphics 'Olex2 (Dolomanov et al., 2009)'
_computing_publication_material 'Olex2 (Dolomanov et al., 2009)'
_computing_structure_refinement 'ShelXL (Sheldrick, 2015)'
_diffrn_ambient_temperature 296.15
_diffrn_measured_fraction_theta_full 0.999
_diffrn_measured_fraction_theta_max 0.999
_diffrn_measurement_device_type 'CCD area detector'
_diffrn_measurement_method 'phi and omega scans'
_diffrn_radiation_monochromator graphite
_diffrn_radiation_type MoK\a
_diffrn_radiation_wavelength 0.71073
_diffrn_reflns_av_R_equivalents 0.0228
_diffrn_reflns_av_unetI/netI 0.0259
_diffrn_reflns_Laue_measured_fraction_full 0.999
_diffrn_reflns_Laue_measured_fraction_max 0.999
_diffrn_reflns_limit_h_max 9
_diffrn_reflns_limit_h_min -14
_diffrn_reflns_limit_k_max 11
_diffrn_reflns_limit_k_min -13
_diffrn_reflns_limit_l_max 19
_diffrn_reflns_limit_l_min -19
_diffrn_reflns_number 10647
_diffrn_reflns_point_group_measured_fraction_full 0.999
_diffrn_reflns_point_group_measured_fraction_max 0.999
_diffrn_reflns_theta_full 25.000
_diffrn_reflns_theta_max 25.000
_diffrn_reflns_theta_min 2.238
_exptl_absorpt_coefficient_mu 0.174
_exptl_absorpt_correction_T_max 0.964
_exptl_absorpt_correction_T_min 0.947
_exptl_absorpt_correction_type multi-scan
_exptl_crystal_colour colourless
_exptl_crystal_colour_primary colourless
_exptl_crystal_density_diffrn 1.263
_exptl_crystal_density_meas .
_exptl_crystal_description needle
_exptl_crystal_F_000 864
_exptl_crystal_size_max 0.32
_exptl_crystal_size_mid 0.26
_exptl_crystal_size_min 0.21
_refine_diff_density_max 0.344
_refine_diff_density_min -0.422
_refine_diff_density_rms 0.043
_refine_ls_extinction_coef .
_refine_ls_extinction_method none
_refine_ls_goodness_of_fit_ref 1.091
_refine_ls_hydrogen_treatment mixed
_refine_ls_matrix_type full
_refine_ls_number_parameters 266
_refine_ls_number_reflns 3772
_refine_ls_number_restraints 0
_refine_ls_restrained_S_all 1.091
_refine_ls_R_factor_all 0.0642
_refine_ls_R_factor_gt 0.0486
_refine_ls_shift/su_max 0.001
_refine_ls_shift/su_mean 0.000
_refine_ls_structure_factor_coef Fsqd
_refine_ls_weighting_details 'w=1/[\s^2^(Fo^2^)+(0.0770P)^2^+0.6272P] where P=(Fo^2^+2Fc^2^)/3'
_refine_ls_weighting_scheme calc
_refine_ls_wR_factor_gt 0.1391
_refine_ls_wR_factor_ref 0.1487
_reflns_Friedel_coverage 0.000
_reflns_Friedel_fraction_full .
_reflns_Friedel_fraction_max .
_reflns_number_gt 2904
_reflns_number_total 3772
_reflns_threshold_expression 'I > 2\s(I)'
_cod_data_source_file suppl_ncrs-2018-0167_suppl.cif
_cod_data_source_block a
_cod_database_code 8105588
_shelx_space_group_comment
;
The symmetry employed for this shelxl refinement is uniquely defined
by the following loop, which should always be used as a source of
symmetry information in preference to the above space-group names.
They are only intended as comments.
;
_shelx_estimated_absorpt_t_max 0.964
_shelx_estimated_absorpt_t_min 0.946
_olex2_refinement_description
;
1. Fixed Uiso
 At 1.2 times of:
  All C(H) groups, All C(H,H) groups, All N(H,H) groups
 At 1.5 times of:
  All C(H,H,H) groups
2.a Ternary CH refined with riding coordinates:
 C5(H5), C13(H13)
2.b Secondary CH2 refined with riding coordinates:
 C2(H2A,H2B), C6(H6A,H6B), C22(H22A,H22B)
2.c Me refined with riding coordinates:
 C1(H1A,H1B,H1C), C20(H20A,H20B,H20C), C23(H23A,H23B,H23C)
2.d Aromatic/amide H refined with riding coordinates:
 C3(H3), C15(H15), C16(H16), C18(H18), C19(H19)
2.e X=CH2 refined with riding coordinates:
 N3(H3A,H3B)
;

loop_
_space_group_symop_operation_xyz
'x, y, z'
'-x, y+1/2, -z+1/2'
'-x, -y, -z'
'x, -y-1/2, z-1/2'

loop_
_atom_site_label
_atom_site_type_symbol
_atom_site_fract_x
_atom_site_fract_y
_atom_site_fract_z
_atom_site_U_iso_or_equiv
_atom_site_adp_type
_atom_site_occupancy
_atom_site_site_symmetry_order
_atom_site_calc_flag
_atom_site_refinement_flags_posn
_atom_site_refinement_flags_adp
_atom_site_refinement_flags_occupancy
_atom_site_disorder_assembly
_atom_site_disorder_group
S1 S 0.89482(6) 1.10345(6) 0.22381(5) 0.0652(3) Uani 1 1 d . . . . .
N1 N 0.57570(17) 0.50479(16) 0.27338(12) 0.0492(5) Uani 1 1 d . . . . .
N2 N 0.5577(2) 0.1983(2) -0.02611(17) 0.0821(8) Uani 1 1 d . . . . .
N3 N 0.76031(18) 0.40614(19) -0.08169(12) 0.0603(6) Uani 1 1 d . . . . .
H3A H 0.734137 0.339881 -0.103500 0.072 Uiso 1 1 calc R . . . .
H3B H 0.810033 0.445319 -0.105089 0.072 Uiso 1 1 calc R . . . .
N4 N 0.7876(3) 0.7167(2) -0.10089(15) 0.0916(9) Uani 1 1 d . . . . .
N5 N 0.97092(18) 0.5070(2) 0.09582(14) 0.0656(6) Uani 1 1 d . . . . .
C1 C 0.5334(2) 0.5594(2) 0.34675(16) 0.0630(7) Uani 1 1 d . . . . .
H1A H 0.590729 0.606709 0.376800 0.094 Uiso 1 1 calc R . . . .
H1B H 0.471288 0.610207 0.328924 0.094 Uiso 1 1 calc R . . . .
H1C H 0.510326 0.497012 0.382715 0.094 Uiso 1 1 calc R . . . .
C2 C 0.4906(2) 0.4326(2) 0.22672(17) 0.0609(7) Uani 1 1 d . . . . .
H2A H 0.423058 0.479650 0.216974 0.073 Uiso 1 1 calc R . . . .
H2B H 0.474891 0.362532 0.259741 0.073 Uiso 1 1 calc R . . . .
C3 C 0.5251(2) 0.3924(2) 0.14502(16) 0.0534(6) Uani 1 1 d . . . . .
H3 H 0.484219 0.331630 0.116215 0.064 Uiso 1 1 calc R . . . .
C4 C 0.61121(18) 0.43824(18) 0.11060(13) 0.0422(5) Uani 1 1 d . . . . .
C5 C 0.67724(17) 0.53988(17) 0.15213(13) 0.0390(5) Uani 1 1 d . . . . .
H5 H 0.747030 0.507255 0.179306 0.047 Uiso 1 1 calc R . . . .
C6 C 0.61451(19) 0.59728(18) 0.21851(14) 0.0454(5) Uani 1 1 d . . . . .
H6A H 0.662518 0.653421 0.251425 0.054 Uiso 1 1 calc R . . . .
H6B H 0.551644 0.641968 0.191915 0.054 Uiso 1 1 calc R . . . .
C7 C 0.64592(18) 0.39480(19) 0.03105(14) 0.0431(5) Uani 1 1 d . . . . .
C8 C 0.59795(19) 0.2859(2) -0.00151(16) 0.0537(6) Uani 1 1 d . . . . .
C9 C 0.72355(18) 0.44844(19) -0.01111(13) 0.0433(5) Uani 1 1 d . . . . .
C10 C 0.77639(17) 0.56668(18) 0.02273(12) 0.0406(5) Uani 1 1 d . . . . .
C11 C 0.7878(2) 0.6509(2) -0.04701(15) 0.0543(6) Uani 1 1 d . . . . .
C12 C 0.8876(2) 0.5362(2) 0.06428(14) 0.0455(5) Uani 1 1 d . . . . .
C13 C 0.70411(17) 0.63056(18) 0.08542(12) 0.0382(5) Uani 1 1 d . . . . .
H13 H 0.633461 0.651058 0.053214 0.046 Uiso 1 1 calc R . . . .
C14 C 0.75411(17) 0.74777(18) 0.11844(12) 0.0374(5) Uani 1 1 d . . . . .
C15 C 0.71569(17) 0.85529(19) 0.08292(13) 0.0426(5) Uani 1 1 d . . . . .
H15 H 0.660657 0.853561 0.037984 0.051 Uiso 1 1 calc R . . . .
C16 C 0.75650(18) 0.96485(19) 0.11212(14) 0.0456(5) Uani 1 1 d . . . . .
H16 H 0.729492 1.035819 0.086666 0.055 Uiso 1 1 calc R . . . .
C17 C 0.83741(17) 0.96949(18) 0.17908(13) 0.0419(5) Uani 1 1 d . . . . .
C18 C 0.87637(18) 0.8623(2) 0.21550(13) 0.0449(5) Uani 1 1 d . . . . .
H18 H 0.930894 0.864115 0.260780 0.054 Uiso 1 1 calc R . . . .
C19 C 0.83568(18) 0.75372(18) 0.18571(13) 0.0422(5) Uani 1 1 d . . . . .
H19 H 0.863133 0.682793 0.210951 0.051 Uiso 1 1 calc R . . . .
C20 C 0.8239(3) 1.2197(2) 0.1632(2) 0.0882(10) Uani 1 1 d . . . . .
H20A H 0.850519 1.296898 0.183637 0.132 Uiso 1 1 calc R . . . .
H20B H 0.837271 1.211054 0.105517 0.132 Uiso 1 1 calc R . . . .
H20C H 0.745817 1.213823 0.167825 0.132 Uiso 1 1 calc R . . . .
O1 O 0.7477(2) 0.3411(2) 0.34547(17) 0.0901(7) Uani 1 1 d . . . . .
C22 C 0.8390(5) 0.4212(6) 0.3735(4) 0.161(2) Uani 1 1 d . . . . .
H22A H 0.874582 0.446942 0.325001 0.193 Uiso 1 1 calc R . . . .
H22B H 0.809185 0.492522 0.398122 0.193 Uiso 1 1 calc R . . . .
C23 C 0.9188(5) 0.3705(7) 0.4316(4) 0.187(3) Uani 1 1 d . . . . .
H23A H 0.975949 0.428742 0.446936 0.280 Uiso 1 1 calc R . . . .
H23B H 0.885014 0.346760 0.480661 0.280 Uiso 1 1 calc R . . . .
H23C H 0.950508 0.301113 0.407431 0.280 Uiso 1 1 calc R . . . .
H1 H 0.689(3) 0.385(4) 0.321(2) 0.115(13) Uiso 1 1 d . . . . .

loop_
_atom_site_aniso_label
_atom_site_aniso_U_11
_atom_site_aniso_U_22
_atom_site_aniso_U_33
_atom_site_aniso_U_23
_atom_site_aniso_U_13
_atom_site_aniso_U_12
S1 0.0744(5) 0.0403(4) 0.0762(5) -0.0063(3) -0.0138(4) -0.0042(3)
N1 0.0611(12) 0.0381(10) 0.0515(11) 0.0035(8) 0.0205(9) -0.0003(8)
N2 0.0680(15) 0.0743(16) 0.1057(19) -0.0374(15) 0.0181(13) -0.0230(13)
N3 0.0667(14) 0.0602(13) 0.0559(12) -0.0195(10) 0.0152(10) -0.0103(10)
N4 0.147(3) 0.0744(17) 0.0584(14) 0.0164(13) 0.0347(16) 0.0192(16)
N5 0.0496(13) 0.0807(16) 0.0651(14) -0.0145(11) -0.0013(11) 0.0093(11)
C1 0.0833(18) 0.0507(14) 0.0607(15) 0.0048(12) 0.0345(14) 0.0022(13)
C2 0.0643(16) 0.0471(13) 0.0755(17) 0.0024(12) 0.0276(14) -0.0076(12)
C3 0.0556(14) 0.0409(12) 0.0648(15) -0.0036(11) 0.0111(12) -0.0072(10)
C4 0.0440(12) 0.0326(10) 0.0501(12) 0.0019(9) 0.0059(10) 0.0016(9)
C5 0.0415(11) 0.0329(10) 0.0430(11) 0.0020(9) 0.0060(9) 0.0001(8)
C6 0.0544(14) 0.0333(11) 0.0505(12) 0.0020(9) 0.0157(10) -0.0013(9)
C7 0.0411(12) 0.0384(11) 0.0488(12) -0.0041(9) -0.0002(10) 0.0004(9)
C8 0.0443(13) 0.0531(14) 0.0635(15) -0.0124(12) 0.0047(11) -0.0018(11)
C9 0.0449(12) 0.0413(12) 0.0423(11) -0.0044(9) -0.0016(9) 0.0062(9)
C10 0.0428(12) 0.0397(11) 0.0392(11) 0.0013(9) 0.0045(9) -0.0007(9)
C11 0.0715(17) 0.0484(13) 0.0452(13) 0.0003(11) 0.0164(12) 0.0036(12)
C12 0.0480(14) 0.0457(13) 0.0444(12) -0.0075(10) 0.0117(10) -0.0027(10)
C13 0.0379(11) 0.0380(11) 0.0385(11) 0.0024(8) 0.0032(9) 0.0016(8)
C14 0.0404(11) 0.0365(11) 0.0364(10) 0.0010(8) 0.0088(9) -0.0002(8)
C15 0.0428(12) 0.0413(12) 0.0427(11) 0.0039(9) -0.0006(9) 0.0002(9)
C16 0.0487(13) 0.0350(11) 0.0524(12) 0.0056(9) 0.0023(10) 0.0034(9)
C17 0.0420(12) 0.0368(11) 0.0479(12) -0.0024(9) 0.0096(10) -0.0011(9)
C18 0.0457(13) 0.0440(12) 0.0438(12) 0.0012(9) -0.0011(10) 0.0007(9)
C19 0.0477(12) 0.0357(11) 0.0426(11) 0.0052(9) 0.0025(9) 0.0041(9)
C20 0.123(3) 0.0398(15) 0.096(2) -0.0007(14) -0.020(2) -0.0005(15)
O1 0.0742(15) 0.0741(15) 0.1252(19) 0.0310(13) 0.0252(14) 0.0114(12)
C22 0.110(4) 0.174(6) 0.189(6) 0.057(5) -0.023(4) -0.003(4)
C23 0.142(5) 0.279(8) 0.143(5) -0.021(5) 0.030(4) -0.070(5)

loop_
_atom_type_symbol
_atom_type_description
_atom_type_scat_dispersion_real
_atom_type_scat_dispersion_imag
_atom_type_scat_source
C C 0.0033 0.0016 'International Tables Vol C Tables 4.2.6.8 and 6.1.1.4'
H H 0.0000 0.0000 'International Tables Vol C Tables 4.2.6.8 and 6.1.1.4'
N N 0.0061 0.0033 'International Tables Vol C Tables 4.2.6.8 and 6.1.1.4'
O O 0.0106 0.0060 'International Tables Vol C Tables 4.2.6.8 and 6.1.1.4'
S S 0.1246 0.1234 'International Tables Vol C Tables 4.2.6.8 and 6.1.1.4'

loop_
_geom_angle_atom_site_label_1
_geom_angle_atom_site_label_2
_geom_angle_atom_site_label_3
_geom_angle
_geom_angle_site_symmetry_1
_geom_angle_site_symmetry_3
C17 S1 C20 103.90(12) . .
C2 N1 C1 110.7(2) . .
C2 N1 C6 109.47(18) . .
C6 N1 C1 110.84(17) . .
H3A N3 H3B 120.0 . .
C9 N3 H3A 120.0 . .
C9 N3 H3B 120.0 . .
N1 C1 H1A 109.5 . .
N1 C1 H1B 109.5 . .
N1 C1 H1C 109.5 . .
H1A C1 H1B 109.5 . .
H1A C1 H1C 109.5 . .
H1B C1 H1C 109.5 . .
N1 C2 H2A 109.3 . .
N1 C2 H2B 109.3 . .
N1 C2 C3 111.7(2) . .
H2A C2 H2B 107.9 . .
C3 C2 H2A 109.3 . .
C3 C2 H2B 109.3 . .
C2 C3 H3 118.1 . .
C4 C3 C2 123.8(2) . .
C4 C3 H3 118.1 . .
C3 C4 C5 120.6(2) . .
C3 C4 C7 122.9(2) . .
C7 C4 C5 116.46(18) . .
C4 C5 H5 108.5 . .
C4 C5 C6 110.17(17) . .
C4 C5 C13 109.09(16) . .
C6 C5 H5 108.5 . .
C6 C5 C13 112.04(16) . .
C13 C5 H5 108.5 . .
N1 C6 C5 110.21(17) . .
N1 C6 H6A 109.6 . .
N1 C6 H6B 109.6 . .
C5 C6 H6A 109.6 . .
C5 C6 H6B 109.6 . .
H6A C6 H6B 108.1 . .
C8 C7 C4 117.2(2) . .
C9 C7 C4 124.62(19) . .
C9 C7 C8 118.1(2) . .
N2 C8 C7 178.3(3) . .
N3 C9 C7 125.2(2) . .
N3 C9 C10 115.69(19) . .
C7 C9 C10 119.10(18) . .
C9 C10 C13 111.82(17) . .
C11 C10 C9 110.00(17) . .
C11 C10 C12 109.48(19) . .
C11 C10 C13 107.58(17) . .
C12 C10 C9 106.98(17) . .
C12 C10 C13 110.99(16) . .
N4 C11 C10 174.5(3) . .
N5 C12 C10 176.5(2) . .
C5 C13 C10 108.97(16) . .
C5 C13 H13 106.4 . .
C10 C13 H13 106.4 . .
C14 C13 C5 115.42(16) . .
C14 C13 C10 112.53(16) . .
C14 C13 H13 106.4 . .
C15 C14 C13 119.57(18) . .
C15 C14 C19 117.53(19) . .
C19 C14 C13 122.87(18) . .
C14 C15 H15 119.1 . .
C16 C15 C14 121.9(2) . .
C16 C15 H15 119.1 . .
C15 C16 H16 120.0 . .
C15 C16 C17 120.0(2) . .
C17 C16 H16 120.0 . .
C16 C17 S1 124.62(16) . .
C16 C17 C18 118.70(19) . .
C18 C17 S1 116.67(16) . .
C17 C18 H18 119.6 . .
C19 C18 C17 120.9(2) . .
C19 C18 H18 119.6 . .
C14 C19 H19 119.5 . .
C18 C19 C14 121.04(19) . .
C18 C19 H19 119.5 . .
S1 C20 H20A 109.5 . .
S1 C20 H20B 109.5 . .
S1 C20 H20C 109.5 . .
H20A C20 H20B 109.5 . .
H20A C20 H20C 109.5 . .
H20B C20 H20C 109.5 . .
C22 O1 H1 110(2) . .
O1 C22 H22A 108.6 . .
O1 C22 H22B 108.6 . .
H22A C22 H22B 107.6 . .
C23 C22 O1 114.5(5) . .
C23 C22 H22A 108.6 . .
C23 C22 H22B 108.6 . .
C22 C23 H23A 109.5 . .
C22 C23 H23B 109.5 . .
C22 C23 H23C 109.5 . .
H23A C23 H23B 109.5 . .
H23A C23 H23C 109.5 . .
H23B C23 H23C 109.5 . .

loop_
_geom_bond_atom_site_label_1
_geom_bond_atom_site_label_2
_geom_bond_distance
_geom_bond_site_symmetry_2
S1 C17 1.761(2) .
S1 C20 1.780(3) .
N1 C1 1.462(3) .
N1 C2 1.451(3) .
N1 C6 1.460(3) .
N2 C8 1.139(3) .
N3 H3A 0.8600 .
N3 H3B 0.8600 .
N3 C9 1.343(3) .
N4 C11 1.130(3) .
N5 C12 1.130(3) .
C1 H1A 0.9600 .
C1 H1B 0.9600 .
C1 H1C 0.9600 .
C2 H2A 0.9700 .
C2 H2B 0.9700 .
C2 C3 1.484(3) .
C3 H3 0.9300 .
C3 C4 1.331(3) .
C4 C5 1.498(3) .
C4 C7 1.465(3) .
C5 H5 0.9800 .
C5 C6 1.511(3) .
C5 C13 1.527(3) .
C6 H6A 0.9700 .
C6 H6B 0.9700 .
C7 C8 1.416(3) .
C7 C9 1.352(3) .
C9 C10 1.533(3) .
C10 C11 1.474(3) .
C10 C12 1.480(3) .
C10 C13 1.569(3) .
C13 H13 0.9800 .
C13 C14 1.506(3) .
C14 C15 1.381(3) .
C14 C19 1.387(3) .
C15 H15 0.9300 .
C15 C16 1.375(3) .
C16 H16 0.9300 .
C16 C17 1.378(3) .
C17 C18 1.386(3) .
C18 H18 0.9300 .
C18 C19 1.368(3) .
C19 H19 0.9300 .
C20 H20A 0.9600 .
C20 H20B 0.9600 .
C20 H20C 0.9600 .
O1 C22 1.454(6) .
O1 H1 0.91(4) .
C22 H22A 0.9700 .
C22 H22B 0.9700 .
C22 C23 1.390(7) .
C23 H23A 0.9600 .
C23 H23B 0.9600 .
C23 H23C 0.9600 .
